data_7011562
loop_
_publ_author_name
'Dutta, Bula'
'Adhikary, Bibhutosh'
'Bag, Pradip'
'Fl\"orke, Ulrich'
'Nag, Kamalaksha'

_publ_section_title
;
 Organized assemblies of lead(ii) complexes of a tetraiminodiphenol
 macrocyclic ligand: manifestation of weak metal--anion interactions
 and the directional influence of anions
;
_journal_issue 13
_journal_name_full 'Journal of the Chemical Society, Dalton Transactions'
_journal_page_first 2760
_journal_paper_doi 10.1039/b201608g
_journal_year 2002
_chemical_formula_moiety '(C24 H26 N4 O2 Pb2)(N O3)2'
_chemical_formula_sum 'C24 H26 N6 O8 Pb2'
_chemical_formula_weight 940.89
_chemical_name_systematic
; 
? 
;
_space_group_IT_number 2
_symmetry_cell_setting triclinic
_symmetry_space_group_name_Hall '-P 1'
_symmetry_space_group_name_H-M 'P -1'
_atom_sites_solution_hydrogens geom
_atom_sites_solution_primary direct
_atom_sites_solution_secondary difmap
_audit_creation_method SHELXL-97
_cell_angle_alpha 95.30(1)
_cell_angle_beta 91.00(1)
_cell_angle_gamma 92.69(1)
_cell_formula_units_Z 2
_cell_length_a 7.582(1)
_cell_length_b 9.531(1)
_cell_length_c 18.285(2)
_cell_measurement_reflns_used 31
_cell_measurement_temperature 203(2)
_cell_measurement_theta_max 16.961
_cell_measurement_theta_min 7.809
_cell_volume 1313.9(3)
_computing_cell_refinement 'Bruker XSCANS'
_computing_data_collection 'Bruker XSCANS'
_computing_data_reduction 'Bruker SHELXTL'
_computing_molecular_graphics 'Bruker SHELXTL'
_computing_publication_material 'Bruker SHELXTL'
_computing_structure_refinement 'Bruker SHELXTL'
_computing_structure_solution 'Bruker SHELXTL'
_diffrn_ambient_temperature 203(2)
_diffrn_measured_fraction_theta_full 0.996
_diffrn_measured_fraction_theta_max 0.996
_diffrn_measurement_device 'Bruker P4'
_diffrn_measurement_method '\w scans'
_diffrn_radiation_monochromator graphite
_diffrn_radiation_source 'fine-focus sealed tube'
_diffrn_radiation_type MoK\a
_diffrn_radiation_wavelength 0.71073
_diffrn_reflns_av_R_equivalents 0.0456
_diffrn_reflns_av_sigmaI/netI 0.0485
_diffrn_reflns_limit_h_max 1
_diffrn_reflns_limit_h_min -9
_diffrn_reflns_limit_k_max 12
_diffrn_reflns_limit_k_min -12
_diffrn_reflns_limit_l_max 23
_diffrn_reflns_limit_l_min -23
_diffrn_reflns_number 7234
_diffrn_reflns_theta_full 27.50
_diffrn_reflns_theta_max 27.50
_diffrn_reflns_theta_min 2.24
_diffrn_standards_decay_% 13
_diffrn_standards_interval_count 397
_diffrn_standards_number 3
_exptl_absorpt_coefficient_mu 12.858
_exptl_absorpt_correction_T_max 0.779
_exptl_absorpt_correction_T_min 0.508
_exptl_absorpt_correction_type psi-scan
_exptl_crystal_colour yellow
_exptl_crystal_density_diffrn 2.378
_exptl_crystal_density_meas ?
_exptl_crystal_density_method .
_exptl_crystal_description block
_exptl_crystal_F_000 880
_exptl_crystal_size_max 0.58
_exptl_crystal_size_mid 0.32
_exptl_crystal_size_min 0.28
_refine_diff_density_max 0.871
_refine_diff_density_min -0.770
_refine_diff_density_rms 0.293
_refine_ls_extinction_coef 0.0022(3)
_refine_ls_extinction_expression Fc^*^=kFc[1+0.001xFc^2^\l^3^/sin(2\q)]^-1/4^
_refine_ls_extinction_method SHELXL
_refine_ls_goodness_of_fit_ref 1.028
_refine_ls_hydrogen_treatment constr
_refine_ls_matrix_type full
_refine_ls_number_parameters 362
_refine_ls_number_reflns 6010
_refine_ls_number_restraints 570
_refine_ls_restrained_S_all 0.985
_refine_ls_R_factor_all 0.0653
_refine_ls_R_factor_gt 0.0450
_refine_ls_shift/su_max 0.001
_refine_ls_shift/su_mean 0.000
_refine_ls_structure_factor_coef Fsqd
_refine_ls_weighting_details 'calc w=1/[\s^2^(Fo^2^)+(0.0734P)^2^] where P=(Fo^2^+2Fc^2^)/3'
_refine_ls_weighting_scheme calc
_refine_ls_wR_factor_gt 0.1060
_refine_ls_wR_factor_ref 0.1150
_reflns_number_gt 4626
_reflns_number_total 6010
_reflns_threshold_expression >2sigma(I)
_cod_data_source_file b201608g.txt
_cod_data_source_block 3
_cod_depositor_comments
;
The following automatic conversions were performed:
'_symmetry_cell_setting' value 'Triclinic' changed to 'triclinic'
according to '/home/saulius/struct/CIF-dictionaries/cif_core.dic'
dictionary named 'cif_core.dic' version 2.4.1 from 2010-06-29.

Automatic conversion script
Id: cif_fix_enum 1527 2010-12-29 10:47:43Z saulius 
;
_cod_original_sg_symbol_H-M P-1
_cod_database_code 7011562

loop_
_symmetry_equiv_pos_as_xyz
'x, y, z'
'-x, -y, -z'

loop_
_atom_site_label
_atom_site_type_symbol
_atom_site_fract_x
_atom_site_fract_y
_atom_site_fract_z
_atom_site_U_iso_or_equiv
_atom_site_adp_type
_atom_site_occupancy
_atom_site_symmetry_multiplicity
_atom_site_calc_flag
_atom_site_refinement_flags
_atom_site_disorder_assembly
_atom_site_disorder_group
Pb1 Pb 0.74171(4) 0.46035(3) 0.026755(17) 0.01815(11) Uani 1 1 d U . .
O1 O 0.5322(8) 0.4599(6) -0.0695(3) 0.0200(12) Uani 1 1 d U . .
N1 N 0.7201(10) 0.2177(8) -0.0364(4) 0.0205(14) Uani 1 1 d U . .
N2 N 0.6481(10) 0.3184(7) 0.1335(4) 0.0220(15) Uani 1 1 d U . .
C1 C 0.7834(12) 0.1020(9) 0.0062(5) 0.0231(18) Uani 1 1 d U . .
H1A H 0.9050 0.1259 0.0236 0.028 Uiso 1 1 calc R . .
H1B H 0.7836 0.0143 -0.0263 0.028 Uiso 1 1 calc R . .
C2 C 0.6677(13) 0.0789(9) 0.0717(5) 0.0249(19) Uani 1 1 d U . .
H2A H 0.5446 0.0908 0.0573 0.030 Uiso 1 1 calc R . .
H2B H 0.6768 -0.0189 0.0833 0.030 Uiso 1 1 calc R . .
C3 C 0.7119(14) 0.1752(10) 0.1401(5) 0.028(2) Uani 1 1 d U . .
H3A H 0.6573 0.1359 0.1824 0.034 Uiso 1 1 calc R . .
H3B H 0.8401 0.1816 0.1486 0.034 Uiso 1 1 calc R . .
C4 C 0.5732(12) 0.3747(9) 0.1887(5) 0.0219(17) Uani 1 1 d U . .
H4A H 0.5604 0.3203 0.2287 0.026 Uiso 1 1 calc R . .
C5 C 0.5040(11) 0.5149(9) 0.1973(5) 0.0180(16) Uani 1 1 d U . .
C6 C 0.4833(12) 0.5723(10) 0.2703(5) 0.0221(18) Uani 1 1 d U . .
H6A H 0.5108 0.5172 0.3087 0.027 Uiso 1 1 calc R . .
C7 C 0.4501(12) 0.5919(9) 0.1395(4) 0.0189(17) Uani 1 1 d U . .
C8 C 0.5899(13) 0.2339(10) -0.3668(5) 0.029(2) Uani 1 1 d U . .
H8A H 0.6341 0.1398 -0.3681 0.043 Uiso 1 1 calc R . .
H8B H 0.6706 0.2938 -0.3921 0.043 Uiso 1 1 calc R . .
H8C H 0.4744 0.2293 -0.3908 0.043 Uiso 1 1 calc R . .
C9 C 0.5755(11) 0.2939(10) -0.2881(5) 0.0216(17) Uani 1 1 d U . .
C10 C 0.6227(11) 0.2184(9) -0.2304(5) 0.0204(17) Uani 1 1 d U . .
H10A H 0.6587 0.1259 -0.2411 0.024 Uiso 1 1 calc R . .
C11 C 0.6192(12) 0.2739(9) -0.1561(5) 0.0192(16) Uani 1 1 d U . .
C12 C 0.6786(11) 0.1832(9) -0.1033(5) 0.0178(16) Uani 1 1 d U . .
H12A H 0.6878 0.0877 -0.1202 0.021 Uiso 1 1 calc R . .
N10 N 0.8185(10) 0.7178(7) -0.0796(4) 0.0257(16) Uani 1 1 d DU . .
O11 O 0.8002(11) 0.8004(8) -0.1278(4) 0.0433(19) Uani 1 1 d DU . .
O12 O 0.7495(11) 0.7446(7) -0.0181(4) 0.0395(18) Uani 1 1 d DU . .
O13 O 0.9089(9) 0.6112(7) -0.0906(4) 0.0333(15) Uani 1 1 d DU . .
Pb2 Pb 0.76243(4) 0.54214(3) 0.530870(16) 0.01838(11) Uani 1 1 d U . .
O2 O 0.9672(8) 0.5493(6) 0.4357(3) 0.0198(12) Uani 1 1 d U . .
N3 N 0.8558(10) 0.6603(8) 0.6550(4) 0.0230(15) Uani 1 1 d U . .
N4 N 0.7966(10) 0.7936(8) 0.5034(4) 0.0224(15) Uani 1 1 d U . .
C13 C 0.7901(14) 0.8012(10) 0.6794(5) 0.0259(19) Uani 1 1 d U . .
H13A H 0.8335 0.8300 0.7296 0.031 Uiso 1 1 calc R . .
H13B H 0.6608 0.7948 0.6800 0.031 Uiso 1 1 calc R . .
C14 C 0.8491(14) 0.9099(9) 0.6302(5) 0.0261(19) Uani 1 1 d U . .
H14A H 0.9738 0.8977 0.6192 0.031 Uiso 1 1 calc R . .
H14B H 0.8405 1.0034 0.6567 0.031 Uiso 1 1 calc R . .
C15 C 0.7433(14) 0.9057(9) 0.5568(5) 0.0258(19) Uani 1 1 d U . .
H15A H 0.6171 0.8915 0.5662 0.031 Uiso 1 1 calc R . .
H15B H 0.7610 0.9966 0.5362 0.031 Uiso 1 1 calc R . .
C16 C 0.8282(12) 0.8318(9) 0.4401(5) 0.0225(17) Uani 1 1 d U . .
H16A H 0.8186 0.9285 0.4353 0.027 Uiso 1 1 calc R . .
C17 C 0.8776(11) 0.7468(9) 0.3735(5) 0.0183(16) Uani 1 1 d U . .
C18 C 0.8619(12) 0.8081(10) 0.3082(5) 0.0243(18) Uani 1 1 d U . .
H18A H 0.8215 0.9001 0.3097 0.029 Uiso 1 1 calc R . .
C19 C 0.9029(12) 0.7408(9) 0.2409(5) 0.0219(17) Uani 1 1 d U . .
C20 C 0.8784(15) 0.8113(12) 0.1705(6) 0.035(2) Uani 1 1 d U . .
H20A H 0.9138 0.7486 0.1291 0.053 Uiso 1 1 calc R . .
H20B H 0.9506 0.8984 0.1732 0.053 Uiso 1 1 calc R . .
H20C H 0.7552 0.8317 0.1643 0.053 Uiso 1 1 calc R . .
C21 C 0.9677(12) 0.6068(10) 0.2409(5) 0.0228(18) Uani 1 1 d U . .
H21A H 0.9964 0.5584 0.1958 0.027 Uiso 1 1 calc R . .
C22 C 0.9916(12) 0.5414(9) 0.3053(5) 0.0204(17) Uani 1 1 d U . .
C23 C 0.9447(11) 0.6087(9) 0.3749(5) 0.0187(16) Uani 1 1 d U . .
C24 C 0.9348(13) 0.5988(9) 0.7036(5) 0.0233(18) Uani 1 1 d U . .
H24A H 0.9477 0.6482 0.7504 0.028 Uiso 1 1 calc R . .
N20 N 0.6783(11) 0.2588(8) 0.4054(4) 0.0300(17) Uani 1 1 d DU . .
O21 O 0.6831(13) 0.1693(10) 0.3524(5) 0.063(3) Uani 1 1 d DU . .
O22 O 0.5860(10) 0.3628(7) 0.4037(4) 0.0385(17) Uani 1 1 d DU . .
O23 O 0.7650(11) 0.2420(8) 0.4615(4) 0.0451(19) Uani 1 1 d DU . .

loop_
_atom_site_aniso_label
_atom_site_aniso_U_11
_atom_site_aniso_U_22
_atom_site_aniso_U_33
_atom_site_aniso_U_23
_atom_site_aniso_U_13
_atom_site_aniso_U_12
Pb1 0.02077(18) 0.01535(17) 0.01813(18) 0.00045(12) 0.00145(13) 0.00054(12)
O1 0.024(3) 0.022(3) 0.013(3) 0.002(2) 0.003(2) 0.001(2)
N1 0.026(4) 0.020(3) 0.016(3) 0.002(3) -0.008(3) 0.004(3)
N2 0.029(4) 0.016(3) 0.021(3) 0.001(3) 0.004(3) 0.005(3)
C1 0.031(5) 0.014(4) 0.026(4) 0.007(3) -0.003(4) 0.005(3)
C2 0.036(5) 0.016(4) 0.024(4) 0.002(3) 0.001(4) 0.003(4)
C3 0.042(6) 0.021(4) 0.021(4) -0.001(3) -0.008(4) 0.005(4)
C4 0.024(4) 0.020(4) 0.022(4) 0.004(3) -0.001(3) -0.003(3)
C5 0.019(4) 0.016(4) 0.019(4) 0.002(3) 0.005(3) -0.002(3)
C6 0.024(4) 0.025(4) 0.017(4) 0.003(3) 0.004(4) 0.002(4)
C7 0.024(4) 0.022(4) 0.010(4) -0.003(3) 0.002(3) 0.002(3)
C8 0.032(5) 0.027(5) 0.026(4) -0.003(4) 0.007(4) 0.004(4)
C9 0.016(4) 0.028(4) 0.019(4) -0.005(3) 0.000(3) -0.004(3)
C10 0.018(4) 0.018(4) 0.024(4) -0.005(3) 0.003(3) -0.001(3)
C11 0.024(4) 0.017(4) 0.016(4) -0.001(3) 0.004(3) -0.001(3)
C12 0.017(4) 0.017(4) 0.018(4) -0.005(3) -0.001(3) 0.004(3)
N10 0.035(4) 0.018(3) 0.023(4) 0.001(3) -0.001(3) -0.003(3)
O11 0.061(5) 0.046(4) 0.026(4) 0.015(3) 0.001(4) 0.007(4)
O12 0.068(5) 0.021(3) 0.031(4) 0.004(3) 0.020(4) 0.003(3)
O13 0.034(4) 0.030(3) 0.036(4) 0.001(3) 0.008(3) 0.007(3)
Pb2 0.02199(19) 0.01738(17) 0.01558(18) 0.00076(12) 0.00249(13) -0.00036(13)
O2 0.028(3) 0.023(3) 0.009(3) 0.004(2) 0.005(2) 0.003(2)
N3 0.026(4) 0.023(3) 0.019(3) 0.000(3) 0.006(3) -0.004(3)
N4 0.028(4) 0.022(3) 0.017(3) -0.001(3) -0.006(3) 0.002(3)
C13 0.037(5) 0.029(4) 0.013(4) 0.000(3) 0.007(4) 0.010(4)
C14 0.040(5) 0.020(4) 0.018(4) -0.001(3) 0.001(4) 0.002(4)
C15 0.040(5) 0.018(4) 0.019(4) -0.001(3) 0.001(4) 0.006(4)
C16 0.030(5) 0.016(4) 0.021(4) -0.001(3) -0.003(4) 0.000(3)
C17 0.018(4) 0.019(4) 0.019(4) 0.006(3) 0.003(3) 0.003(3)
C18 0.023(4) 0.021(4) 0.030(4) 0.008(3) 0.002(4) 0.000(3)
C19 0.026(4) 0.025(4) 0.015(4) 0.006(3) -0.004(3) -0.001(3)
C20 0.041(6) 0.038(6) 0.029(5) 0.017(4) 0.001(5) 0.003(5)
C21 0.026(5) 0.028(4) 0.015(4) 0.004(3) -0.001(3) 0.002(4)
C22 0.027(4) 0.024(4) 0.009(3) 0.000(3) -0.002(3) -0.003(3)
C23 0.020(4) 0.018(4) 0.018(4) -0.001(3) 0.000(3) -0.002(3)
C24 0.033(5) 0.022(4) 0.013(4) -0.003(3) 0.001(3) -0.002(4)
N20 0.034(4) 0.029(4) 0.027(4) -0.003(3) 0.001(3) 0.002(3)
O21 0.069(6) 0.065(6) 0.049(5) -0.031(5) -0.002(5) 0.020(5)
O22 0.038(4) 0.035(4) 0.041(4) -0.004(3) -0.008(3) 0.005(3)
O23 0.063(5) 0.037(4) 0.035(4) 0.002(3) -0.009(4) 0.009(4)

loop_
_atom_type_symbol
_atom_type_description
_atom_type_scat_dispersion_real
_atom_type_scat_dispersion_imag
_atom_type_scat_source
C C 0.0033 0.0016 'International Tables Vol C Tables 4.2.6.8 and 6.1.1.4'
H H 0.0000 0.0000 'International Tables Vol C Tables 4.2.6.8 and 6.1.1.4'
N N 0.0061 0.0033 'International Tables Vol C Tables 4.2.6.8 and 6.1.1.4'
O O 0.0106 0.0060 'International Tables Vol C Tables 4.2.6.8 and 6.1.1.4'
Pb Pb -3.3944 10.1111 'International Tables Vol C Tables 4.2.6.8 and 6.1.1.4'

loop_
_geom_angle_atom_site_label_1
_geom_angle_atom_site_label_2
_geom_angle_atom_site_label_3
_geom_angle
_geom_angle_site_symmetry_1
_geom_angle_site_symmetry_3
_geom_angle_publ_flag
O1 Pb1 O1 68.3(2) . 2_665 ?
O1 Pb1 N1 72.9(2) . . ?
O1 Pb1 N1 113.4(2) 2_665 . ?
O1 Pb1 N2 115.4(2) . . ?
O1 Pb1 N2 71.7(2) 2_665 . ?
N1 Pb1 N2 79.4(2) . . ?
O1 Pb1 O12 73.3(2) . . ?
O1 Pb1 O12 78.3(2) 2_665 . ?
N1 Pb1 O12 136.1(2) . . ?
N2 Pb1 O12 141.4(2) . . ?
O1 Pb1 O13 72.6(2) . . ?
O1 Pb1 O13 116.90(19) 2_665 . ?
N1 Pb1 O13 99.3(2) . . ?
N2 Pb1 O13 170.6(2) . . ?
O12 Pb1 O13 43.50(18) . . ?
C7 O1 Pb1 126.9(5) 2_665 . ?
C7 O1 Pb1 121.0(5) 2_665 2_665 ?
Pb1 O1 Pb1 111.7(2) . 2_665 ?
C12 N1 C1 116.1(7) . . ?
C12 N1 Pb1 126.7(6) . . ?
C1 N1 Pb1 116.8(5) . . ?
C4 N2 C3 116.1(8) . . ?
C4 N2 Pb1 121.6(6) . . ?
C3 N2 Pb1 121.2(6) . . ?
N1 C1 C2 112.0(7) . . ?
C3 C2 C1 115.3(8) . . ?
N2 C3 C2 111.1(8) . . ?
N2 C4 C5 127.1(8) . . ?
C7 C5 C6 119.0(8) . . ?
C7 C5 C4 125.4(8) . . ?
C6 C5 C4 115.6(8) . . ?
C9 C6 C5 122.9(9) 2_665 . ?
O1 C7 C5 120.3(8) 2_665 . ?
O1 C7 C11 120.4(8) 2_665 2_665 ?
C5 C7 C11 119.2(7) . 2_665 ?
C6 C9 C10 117.0(8) 2_665 . ?
C6 C9 C8 121.6(9) 2_665 . ?
C10 C9 C8 121.4(8) . . ?
C9 C10 C11 123.0(8) . . ?
C10 C11 C7 118.5(8) . 2_665 ?
C10 C11 C12 115.8(8) . . ?
C7 C11 C12 125.6(8) 2_665 . ?
N1 C12 C11 127.1(8) . . ?
O11 N10 O13 121.2(7) . . ?
O11 N10 O12 119.1(7) . . ?
O13 N10 O12 119.7(7) . . ?
N10 O12 Pb1 97.3(5) . . ?
N10 O13 Pb1 94.5(5) . . ?
O2 Pb2 O2 68.7(2) . 2_766 ?
O2 Pb2 N4 73.5(2) . . ?
O2 Pb2 N4 112.4(2) 2_766 . ?
O2 Pb2 N3 117.5(2) . . ?
O2 Pb2 N3 72.2(2) 2_766 . ?
N4 Pb2 N3 79.0(2) . . ?
O2 Pb2 O22 75.8(2) . . ?
O2 Pb2 O22 111.13(19) 2_766 . ?
N4 Pb2 O22 110.8(2) . . ?
N3 Pb2 O22 166.0(2) . . ?
O2 Pb2 O23 75.0(2) . . ?
O2 Pb2 O23 72.5(2) 2_766 . ?
N4 Pb2 O23 143.0(2) . . ?
N3 Pb2 O23 133.7(2) . . ?
O22 Pb2 O23 41.7(2) . . ?
C23 O2 Pb2 125.6(5) . . ?
C23 O2 Pb2 122.7(5) . 2_766 ?
Pb2 O2 Pb2 111.3(2) . 2_766 ?
C24 N3 C13 115.9(8) . . ?
C24 N3 Pb2 123.6(6) . . ?
C13 N3 Pb2 119.6(6) . . ?
C16 N4 C15 114.8(8) . . ?
C16 N4 Pb2 123.9(6) . . ?
C15 N4 Pb2 120.1(6) . . ?
N3 C13 C14 111.7(7) . . ?
C13 C14 C15 114.8(8) . . ?
N4 C15 C14 112.1(8) . . ?
N4 C16 C17 129.2(8) . . ?
C18 C17 C23 120.9(8) . . ?
C18 C17 C16 116.5(8) . . ?
C23 C17 C16 122.6(8) . . ?
C19 C18 C17 123.2(9) . . ?
C18 C19 C21 117.0(8) . . ?
C18 C19 C20 121.1(9) . . ?
C21 C19 C20 121.9(8) . . ?
C19 C21 C22 122.3(8) . . ?
C21 C22 C23 121.0(8) . . ?
C21 C22 C24 115.9(7) . 2_766 ?
C23 C22 C24 123.1(8) . 2_766 ?
O2 C23 C22 121.7(8) . . ?
O2 C23 C17 122.7(8) . . ?
C22 C23 C17 115.5(8) . . ?
N3 C24 C22 127.1(8) . 2_766 ?
O21 N20 O23 118.6(8) . . ?
O21 N20 O22 121.3(8) . . ?
O23 N20 O22 120.0(7) . . ?
N20 O22 Pb2 97.7(5) . . ?
N20 O23 Pb2 97.3(5) . . ?

loop_
_geom_bond_atom_site_label_1
_geom_bond_atom_site_label_2
_geom_bond_distance
_geom_bond_site_symmetry_2
_geom_bond_publ_flag
Pb1 O1 2.350(6) . ?
Pb1 O1 2.366(6) 2_665 ?
Pb1 N1 2.485(7) . ?
Pb1 N2 2.567(7) . ?
Pb1 O12 2.900(7) . ?
Pb1 O13 2.962(7) . ?
O1 C7 1.340(9) 2_665 ?
O1 Pb1 2.366(6) 2_665 ?
N1 C12 1.267(11) . ?
N1 C1 1.499(10) . ?
N2 C4 1.255(11) . ?
N2 C3 1.483(11) . ?
C1 C2 1.523(12) . ?
C2 C3 1.506(12) . ?
C4 C5 1.455(12) . ?
C5 C7 1.406(12) . ?
C5 C6 1.411(12) . ?
C6 C9 1.383(13) 2_665 ?
C7 O1 1.340(9) 2_665 ?
C7 C11 1.415(12) 2_665 ?
C8 C9 1.506(12) . ?
C9 C6 1.383(13) 2_665 ?
C9 C10 1.382(13) . ?
C10 C11 1.414(12) . ?
C11 C7 1.415(12) 2_665 ?
C11 C12 1.435(12) . ?
N10 O11 1.245(8) . ?
N10 O13 1.254(8) . ?
N10 O12 1.259(8) . ?
Pb2 O2 2.355(6) . ?
Pb2 O2 2.357(6) 2_766 ?
Pb2 N4 2.496(8) . ?
Pb2 N3 2.513(8) . ?
Pb2 O22 3.010(7) . ?
Pb2 O23 3.022(7) . ?
O2 C23 1.305(10) . ?
O2 Pb2 2.357(6) 2_766 ?
N3 C24 1.266(12) . ?
N3 C13 1.486(11) . ?
N4 C16 1.269(12) . ?
N4 C15 1.456(11) . ?
C13 C14 1.493(13) . ?
C14 C15 1.548(13) . ?
C16 C17 1.463(12) . ?
C17 C18 1.383(12) . ?
C17 C23 1.436(12) . ?
C18 C19 1.381(13) . ?
C19 C21 1.390(13) . ?
C19 C20 1.518(12) . ?
C21 C22 1.396(12) . ?
C22 C23 1.430(11) . ?
C22 C24 1.469(12) 2_766 ?
C24 C22 1.469(12) 2_766 ?
N20 O21 1.233(9) . ?
N20 O23 1.234(9) . ?
N20 O22 1.243(9) . ?
